data_4333969
loop_
_publ_author_name
'Ming-Hua Zeng'
'Yan-Xi Tan'
'Yan-Ping He'
'Zheng Yin'
'Qing Chen'
'Mohamedally Kurmoo'

_publ_contact_author_address 'No.15, Yucai Road, GuangXi Normal University, Guilin, China'
_publ_contact_author_email ZMH@MAILBOX.GXNU.EDU.CN
_publ_contact_author_name 'Ming-Hua Zeng'
_publ_section_title
;
 A Porous 4-Fold-Interpenetrated Chiral Framework Exhibiting Vapochromism,
 Single-Crystal-to-Single-Crystal Solvent Exchange, Gas Sorption, and a
 Poisoning Effect
;
_journal_name_full 'Inorganic Chemistry'
_journal_page_first 2353
_journal_page_last 2360
_journal_paper_doi 10.1021/ic301857h
_journal_volume 52
_journal_year 2013
_chemical_formula_sum 'C24 H16 Co N2 O4'
_chemical_formula_weight 455.32
_chemical_name_systematic
; 
 ? 
;
_space_group_IT_number 90
_symmetry_cell_setting tetragonal
_symmetry_space_group_name_Hall 'P 4ab 2ab'
_symmetry_space_group_name_H-M 'P 4 21 2'
_atom_sites_solution_hydrogens geom
_atom_sites_solution_primary direct
_atom_sites_solution_secondary difmap
_audit_creation_method SHELXL-97
_cell_angle_alpha 90.00
_cell_angle_beta 90.00
_cell_angle_gamma 90.00
_cell_formula_units_Z 8
_cell_length_a 22.5795(16)
_cell_length_b 22.5795(16)
_cell_length_c 12.8221(19)
_cell_measurement_temperature 353(2)
_cell_volume 6537.1(12)
_computing_structure_refinement 'SHELXL-97 (Sheldrick, 1997)'
_computing_structure_solution 'SHELXS-97 (Sheldrick, 1990)'
_diffrn_ambient_temperature 353(2)
_diffrn_measured_fraction_theta_full 0.998
_diffrn_measured_fraction_theta_max 0.998
_diffrn_radiation_monochromator graphite
_diffrn_radiation_source 'fine-focus sealed tube'
_diffrn_radiation_type MoK\a
_diffrn_radiation_wavelength 0.71073
_diffrn_reflns_av_R_equivalents 0.0563
_diffrn_reflns_av_sigmaI/netI 0.0443
_diffrn_reflns_limit_h_max 19
_diffrn_reflns_limit_h_min -26
_diffrn_reflns_limit_k_max 25
_diffrn_reflns_limit_k_min -26
_diffrn_reflns_limit_l_max 15
_diffrn_reflns_limit_l_min -15
_diffrn_reflns_number 29425
_diffrn_reflns_theta_full 25.00
_diffrn_reflns_theta_max 25.00
_diffrn_reflns_theta_min 1.59
_exptl_absorpt_coefficient_mu 0.546
_exptl_absorpt_correction_T_max 0.8986
_exptl_absorpt_correction_T_min 0.8755
_exptl_crystal_density_diffrn 0.925
_exptl_crystal_F_000 1864
_exptl_crystal_size_max 0.25
_exptl_crystal_size_mid 0.22
_exptl_crystal_size_min 0.20
_refine_diff_density_max 0.630
_refine_diff_density_min -0.575
_refine_diff_density_rms 0.069
_refine_ls_abs_structure_details 'Flack H D (1983), Acta Cryst. A39, 876-881'
_refine_ls_abs_structure_Flack 0.47(3)
_refine_ls_extinction_method none
_refine_ls_goodness_of_fit_ref 1.068
_refine_ls_hydrogen_treatment mixed
_refine_ls_matrix_type full
_refine_ls_number_parameters 280
_refine_ls_number_reflns 5765
_refine_ls_number_restraints 0
_refine_ls_restrained_S_all 1.068
_refine_ls_R_factor_all 0.0854
_refine_ls_R_factor_gt 0.0537
_refine_ls_shift/su_max 0.001
_refine_ls_shift/su_mean 0.000
_refine_ls_structure_factor_coef Fsqd
_refine_ls_weighting_details 'calc w=1/[\s^2^(Fo^2^)+(0.0359P)^2^+11.2638P] where P=(Fo^2^+2Fc^2^)/3'
_refine_ls_weighting_scheme calc
_refine_ls_wR_factor_gt 0.1172
_refine_ls_wR_factor_ref 0.1373
_reflns_number_gt 4393
_reflns_number_total 5765
_reflns_threshold_expression >2sigma(I)
_cod_data_source_file ic301857h_si_001_2.cif
_cod_data_source_block 1
_cod_database_code 4333969

loop_
_symmetry_equiv_pos_as_xyz
'x, y, z'
'-x, -y, z'
'-y+1/2, x+1/2, z'
'y+1/2, -x+1/2, z'
'-x+1/2, y+1/2, -z'
'x+1/2, -y+1/2, -z'
'y, x, -z'
'-y, -x, -z'

loop_
_atom_site_label
_atom_site_type_symbol
_atom_site_fract_x
_atom_site_fract_y
_atom_site_fract_z
_atom_site_U_iso_or_equiv
_atom_site_adp_type
_atom_site_occupancy
_atom_site_symmetry_multiplicity
_atom_site_calc_flag
_atom_site_refinement_flags
C6 C 0.7265(3) 1.0022(2) 1.5185(4) 0.0503(14) Uani 1 1 d .
C16 C 0.3710(2) 0.7576(2) 0.9911(4) 0.0451(12) Uani 1 1 d .
H16A H 0.3751 0.7776 1.0541 0.054 Uiso 1 1 calc R
C15 C 0.4157(2) 0.7204(3) 0.9571(4) 0.0454(13) Uani 1 1 d .
C14 C 0.4053(2) 0.6915(3) 0.8637(4) 0.0538(15) Uani 1 1 d .
H14A H 0.4332 0.6649 0.8381 0.065 Uiso 1 1 calc R
Co1 Co 0.73585(2) 0.74649(2) 1.24725(5) 0.03298(16) Uani 1 1 d .
C21 C 0.5799(2) 0.7141(2) 1.1221(4) 0.0412(12) Uani 1 1 d .
C3 C 0.7291(3) 1.0596(2) 1.5767(4) 0.0489(14) Uani 1 1 d .
C13 C 0.3544(2) 0.7017(2) 0.8089(4) 0.0498(14) Uani 1 1 d .
H13A H 0.3491 0.6819 0.7459 0.060 Uiso 1 1 calc R
C5 C 0.7348(3) 1.1645(2) 1.5806(4) 0.0507(14) Uani 1 1 d .
H5A H 0.7339 1.2001 1.5440 0.061 Uiso 1 1 calc R
C18 C 0.4718(2) 0.7147(2) 1.0152(4) 0.0463(13) Uani 1 1 d .
C4 C 0.7293(3) 1.1127(2) 1.5256(4) 0.0557(16) Uani 1 1 d .
H4A H 0.7256 1.1137 1.4533 0.067 Uiso 1 1 calc R
C20 C 0.5784(2) 0.7035(2) 1.0163(4) 0.0475(13) Uani 1 1 d .
H20A H 0.6133 0.6964 0.9799 0.057 Uiso 1 1 calc R
C17 C 0.3206(2) 0.7654(2) 0.9323(4) 0.0428(12) Uani 1 1 d .
H17A H 0.2913 0.7906 0.9573 0.051 Uiso 1 1 calc R
C19 C 0.5244(2) 0.7033(3) 0.9642(4) 0.0521(15) Uani 1 1 d .
H19A H 0.5237 0.6954 0.8931 0.063 Uiso 1 1 calc R
C7 C 0.7552(3) 0.9525(2) 1.5552(4) 0.070(2) Uani 1 1 d .
H7A H 0.7741 0.9536 1.6196 0.084 Uiso 1 1 calc R
C8 C 0.7559(3) 0.9011(2) 1.4968(5) 0.0626(16) Uani 1 1 d .
H8A H 0.7759 0.8680 1.5216 0.075 Uiso 1 1 calc R
C10 C 0.6964(3) 0.9466(2) 1.3682(4) 0.0526(14) Uani 1 1 d .
H10A H 0.6755 0.9446 1.3059 0.063 Uiso 1 1 calc R
C1 C 0.7401(3) 1.1149(2) 1.7311(4) 0.0692(18) Uani 1 1 d .
H1A H 0.7445 1.1149 1.8032 0.083 Uiso 1 1 calc R
C11 C 0.6956(3) 0.9985(2) 1.4250(4) 0.0553(15) Uani 1 1 d .
H11A H 0.6744 1.0309 1.4007 0.066 Uiso 1 1 calc R
C23 C 0.4742(2) 0.7227(3) 1.1225(4) 0.0624(17) Uani 1 1 d .
H23A H 0.4392 0.7285 1.1595 0.075 Uiso 1 1 calc R
C22 C 0.5271(2) 0.7222(3) 1.1748(4) 0.0570(16) Uani 1 1 d .
H22A H 0.5275 0.7275 1.2467 0.068 Uiso 1 1 calc R
C2 C 0.7329(3) 1.0615(2) 1.6826(4) 0.076(2) Uani 1 1 d .
H2A H 0.7306 1.0269 1.7216 0.091 Uiso 1 1 calc R
C24 C 0.6379(2) 0.7196(2) 1.1775(4) 0.0394(12) Uani 1 1 d .
O4 O 0.68506(13) 0.71643(15) 1.1252(2) 0.0435(9) Uani 1 1 d .
O3 O 0.63907(14) 0.73043(18) 1.2732(3) 0.0552(10) Uani 1 1 d .
C9 C 0.7272(2) 0.8985(2) 1.4016(4) 0.0417(12) Uani 1 1 d .
C12 C 0.7312(2) 0.8436(2) 1.3388(4) 0.0368(11) Uani 1 1 d .
O1 O 0.71194(15) 0.84368(13) 1.2475(3) 0.0516(8) Uani 1 1 d .
O2 O 0.75436(17) 0.79773(13) 1.3762(2) 0.0474(8) Uani 1 1 d .
N2 N 0.31215(16) 0.73830(18) 0.8407(3) 0.0379(9) Uani 1 1 d .
N1 N 0.7413(2) 1.16631(16) 1.6823(3) 0.0428(10) Uani 1 1 d .

loop_
_atom_site_aniso_label
_atom_site_aniso_U_11
_atom_site_aniso_U_22
_atom_site_aniso_U_33
_atom_site_aniso_U_23
_atom_site_aniso_U_13
_atom_site_aniso_U_12
C6 0.072(4) 0.041(3) 0.038(3) -0.003(2) -0.005(3) 0.001(3)
C16 0.039(3) 0.062(3) 0.035(3) -0.007(3) -0.004(2) 0.006(3)
C15 0.036(3) 0.064(4) 0.036(3) -0.002(2) 0.001(2) 0.003(3)
C14 0.045(3) 0.069(4) 0.048(3) -0.015(3) -0.007(3) 0.019(3)
Co1 0.0360(3) 0.0355(3) 0.0275(3) -0.0003(3) -0.0002(3) -0.0027(2)
C21 0.037(3) 0.054(3) 0.033(3) -0.004(2) -0.003(2) -0.003(2)
C3 0.078(4) 0.035(3) 0.034(3) 0.001(2) -0.006(3) 0.004(3)
C13 0.048(3) 0.062(4) 0.039(3) -0.019(3) -0.009(2) 0.009(3)
C5 0.077(4) 0.033(3) 0.042(3) 0.005(2) -0.007(3) -0.001(3)
C18 0.035(3) 0.067(4) 0.036(3) -0.008(3) -0.001(2) 0.001(2)
C4 0.091(5) 0.041(3) 0.036(3) 0.000(2) -0.009(3) -0.004(3)
C20 0.037(3) 0.071(4) 0.034(3) -0.005(3) 0.003(2) 0.011(2)
C17 0.035(3) 0.049(3) 0.044(3) -0.006(2) 0.004(2) -0.001(2)
C19 0.039(3) 0.087(4) 0.030(3) -0.008(3) -0.002(2) 0.010(3)
C7 0.124(6) 0.043(3) 0.043(3) -0.006(2) -0.031(4) 0.011(4)
C8 0.100(5) 0.032(3) 0.056(3) 0.001(3) -0.015(4) 0.010(3)
C10 0.070(4) 0.045(3) 0.042(3) -0.011(3) -0.010(3) 0.006(3)
C1 0.133(6) 0.043(3) 0.032(3) -0.002(2) -0.014(4) 0.004(3)
C11 0.078(4) 0.038(3) 0.049(3) -0.004(3) -0.015(3) 0.017(3)
C23 0.038(3) 0.111(5) 0.039(3) -0.007(3) 0.001(2) 0.008(3)
C22 0.037(3) 0.101(5) 0.033(3) -0.010(3) 0.003(2) 0.002(3)
C2 0.149(7) 0.038(3) 0.041(3) 0.002(2) -0.002(4) -0.003(4)
C24 0.031(3) 0.046(3) 0.041(3) -0.001(2) -0.007(2) 0.000(2)
O4 0.0314(18) 0.066(2) 0.0329(18) -0.0055(16) 0.0020(14) -0.0039(16)
O3 0.0378(18) 0.089(3) 0.039(2) -0.013(2) -0.0020(15) 0.0015(18)
C9 0.062(3) 0.031(3) 0.032(3) -0.002(2) 0.001(2) -0.005(2)
C12 0.045(3) 0.040(3) 0.026(2) 0.000(2) 0.003(2) -0.009(2)
O1 0.071(2) 0.0450(18) 0.0387(19) -0.004(2) -0.008(2) 0.0070(15)
O2 0.076(3) 0.0329(17) 0.0332(17) 0.0021(14) -0.0020(18) -0.0004(18)
N2 0.040(2) 0.046(2) 0.027(2) -0.0003(18) -0.0002(16) 0.0030(19)
N1 0.058(3) 0.035(2) 0.036(2) 0.0007(17) 0.001(2) 0.007(2)

loop_
_atom_type_symbol
_atom_type_description
_atom_type_scat_dispersion_real
_atom_type_scat_dispersion_imag
_atom_type_scat_source
C C 0.0033 0.0016 'International Tables Vol C Tables 4.2.6.8 and 6.1.1.4'
H H 0.0000 0.0000 'International Tables Vol C Tables 4.2.6.8 and 6.1.1.4'
N N 0.0061 0.0033 'International Tables Vol C Tables 4.2.6.8 and 6.1.1.4'
O O 0.0106 0.0060 'International Tables Vol C Tables 4.2.6.8 and 6.1.1.4'
Co Co 0.3494 0.9721 'International Tables Vol C Tables 4.2.6.8 and 6.1.1.4'

loop_
_geom_angle_atom_site_label_1
_geom_angle_atom_site_label_2
_geom_angle_atom_site_label_3
_geom_angle
_geom_angle_site_symmetry_1
_geom_angle_site_symmetry_3
C7 C6 C11 118.8(5) . .
C7 C6 C3 121.1(5) . .
C11 C6 C3 120.1(5) . .
C17 C16 C15 120.6(5) . .
C17 C16 H16A 119.7 . .
C15 C16 H16A 119.7 . .
C16 C15 C14 115.8(5) . .
C16 C15 C18 121.4(5) . .
C14 C15 C18 122.8(5) . .
C13 C14 C15 120.6(5) . .
C13 C14 H14A 119.7 . .
C15 C14 H14A 119.7 . .
O4 Co1 O2 155.42(14) . .
O4 Co1 N2 95.93(14) . 6_567
O2 Co1 N2 100.01(15) . 6_567
O4 Co1 N1 100.43(15) . 5_648
O2 Co1 N1 95.13(14) . 5_648
N2 Co1 N1 99.93(16) 6_567 5_648
O4 Co1 O3 61.02(12) . .
O2 Co1 O3 99.75(14) . .
N2 Co1 O3 155.78(14) 6_567 .
N1 Co1 O3 92.08(16) 5_648 .
O4 Co1 O1 100.85(14) . .
O2 Co1 O1 60.16(13) . .
N2 Co1 O1 92.18(15) 6_567 .
N1 Co1 O1 154.22(15) 5_648 .
O3 Co1 O1 85.64(13) . .
O4 Co1 C24 30.77(14) . .
O2 Co1 C24 127.73(16) . .
N2 Co1 C24 125.86(16) 6_567 .
N1 Co1 C24 99.51(17) 5_648 .
O3 Co1 C24 30.41(14) . .
O1 Co1 C24 91.45(15) . .
O4 Co1 C12 128.76(15) . .
O2 Co1 C12 30.22(13) . .
N2 Co1 C12 98.33(15) 6_567 .
N1 Co1 C12 124.78(15) 5_648 .
O3 Co1 C12 91.78(15) . .
O1 Co1 C12 29.99(14) . .
C24 Co1 C12 110.50(17) . .
C20 C21 C22 118.9(5) . .
C20 C21 C24 120.2(4) . .
C22 C21 C24 120.8(4) . .
C2 C3 C4 116.7(5) . .
C2 C3 C6 121.9(5) . .
C4 C3 C6 121.4(5) . .
N2 C13 C14 123.4(5) . .
N2 C13 H13A 118.3 . .
C14 C13 H13A 118.3 . .
N1 C5 C4 123.1(5) . .
N1 C5 H5A 118.4 . .
C4 C5 H5A 118.4 . .
C19 C18 C23 117.4(5) . .
C19 C18 C15 121.1(4) . .
C23 C18 C15 121.5(5) . .
C3 C4 C5 120.2(5) . .
C3 C4 H4A 119.9 . .
C5 C4 H4A 119.9 . .
C21 C20 C19 119.6(5) . .
C21 C20 H20A 120.2 . .
C19 C20 H20A 120.2 . .
N2 C17 C16 122.7(5) . .
N2 C17 H17A 118.6 . .
C16 C17 H17A 118.6 . .
C18 C19 C20 121.8(5) . .
C18 C19 H19A 119.1 . .
C20 C19 H19A 119.1 . .
C6 C7 C8 120.3(5) . .
C6 C7 H7A 119.9 . .
C8 C7 H7A 119.9 . .
C7 C8 C9 120.6(5) . .
C7 C8 H8A 119.7 . .
C9 C8 H8A 119.7 . .
C9 C10 C11 121.3(5) . .
C9 C10 H10A 119.4 . .
C11 C10 H10A 119.4 . .
N1 C1 C2 124.3(5) . .
N1 C1 H1A 117.8 . .
C2 C1 H1A 117.8 . .
C10 C11 C6 120.0(5) . .
C10 C11 H11A 120.0 . .
C6 C11 H11A 120.0 . .
C22 C23 C18 121.1(5) . .
C22 C23 H23A 119.4 . .
C18 C23 H23A 119.4 . .
C23 C22 C21 121.0(5) . .
C23 C22 H22A 119.5 . .
C21 C22 H22A 119.5 . .
C3 C2 C1 119.4(5) . .
C3 C2 H2A 120.3 . .
C1 C2 H2A 120.3 . .
O3 C24 O4 121.1(4) . .
O3 C24 C21 120.0(5) . .
O4 C24 C21 118.8(4) . .
O3 C24 Co1 65.0(3) . .
O4 C24 Co1 56.6(2) . .
C21 C24 Co1 168.6(4) . .
C24 O4 Co1 92.7(3) . .
C24 O3 Co1 84.6(3) . .
C10 C9 C8 118.9(5) . .
C10 C9 C12 121.9(5) . .
C8 C9 C12 119.1(4) . .
O1 C12 O2 120.4(4) . .
O1 C12 C9 119.2(4) . .
O2 C12 C9 120.5(4) . .
O1 C12 Co1 64.8(2) . .
O2 C12 Co1 55.7(2) . .
C9 C12 Co1 175.0(3) . .
C12 O1 Co1 85.2(3) . .
C12 O2 Co1 94.1(3) . .
C13 N2 C17 116.9(4) . .
C13 N2 Co1 122.0(3) . 6_467
C17 N2 Co1 121.1(3) . 6_467
C5 N1 C1 116.2(4) . .
C5 N1 Co1 118.9(3) . 5_658
C1 N1 Co1 124.3(3) . 5_658

loop_
_geom_bond_atom_site_label_1
_geom_bond_atom_site_label_2
_geom_bond_distance
_geom_bond_site_symmetry_2
C6 C7 1.378(7) .
C6 C11 1.390(7) .
C6 C3 1.496(7) .
C16 C17 1.375(7) .
C16 C15 1.383(7) .
C16 H16A 0.9300 .
C15 C14 1.384(7) .
C15 C18 1.475(7) .
C14 C13 1.366(7) .
C14 H14A 0.9300 .
Co1 O4 2.056(3) .
Co1 O2 2.061(3) .
Co1 N2 2.088(4) 6_567
Co1 N1 2.088(4) 5_648
Co1 O3 2.240(3) .
Co1 O1 2.260(3) .
Co1 C24 2.461(5) .
Co1 C12 2.489(5) .
C21 C20 1.379(7) .
C21 C22 1.381(7) .
C21 C24 1.496(6) .
C3 C2 1.362(7) .
C3 C4 1.368(7) .
C13 N2 1.327(6) .
C13 H13A 0.9300 .
C5 N1 1.313(6) .
C5 C4 1.372(7) .
C5 H5A 0.9300 .
C18 C19 1.380(7) .
C18 C23 1.388(7) .
C4 H4A 0.9300 .
C20 C19 1.389(7) .
C20 H20A 0.9300 .
C17 N2 1.339(6) .
C17 H17A 0.9300 .
C19 H19A 0.9300 .
C7 C8 1.381(7) .
C7 H7A 0.9300 .
C8 C9 1.383(7) .
C8 H8A 0.9300 .
C10 C9 1.359(7) .
C10 C11 1.378(7) .
C10 H10A 0.9300 .
C1 N1 1.320(6) .
C1 C2 1.364(7) .
C1 H1A 0.9300 .
C11 H11A 0.9300 .
C23 C22 1.371(7) .
C23 H23A 0.9300 .
C22 H22A 0.9300 .
C2 H2A 0.9300 .
C24 O3 1.251(6) .
C24 O4 1.260(6) .
C9 C12 1.482(6) .
C12 O1 1.248(6) .
C12 O2 1.256(5) .
N2 Co1 2.088(4) 6_467
N1 Co1 2.088(4) 5_658

loop_
_geom_torsion_atom_site_label_1
_geom_torsion_atom_site_label_2
_geom_torsion_atom_site_label_3
_geom_torsion_atom_site_label_4
_geom_torsion
_geom_torsion_site_symmetry_1
_geom_torsion_site_symmetry_4
C17 C16 C15 C14 -1.5(8) . .
C17 C16 C15 C18 175.7(5) . .
C16 C15 C14 C13 2.1(8) . .
C18 C15 C14 C13 -175.1(5) . .
C7 C6 C3 C2 -32.0(10) . .
C11 C6 C3 C2 148.9(7) . .
C7 C6 C3 C4 146.3(7) . .
C11 C6 C3 C4 -32.8(9) . .
C15 C14 C13 N2 -0.9(9) . .
C16 C15 C18 C19 -148.1(6) . .
C14 C15 C18 C19 28.9(9) . .
C16 C15 C18 C23 29.3(9) . .
C14 C15 C18 C23 -153.7(6) . .
C2 C3 C4 C5 1.8(10) . .
C6 C3 C4 C5 -176.5(6) . .
N1 C5 C4 C3 1.4(10) . .
C22 C21 C20 C19 2.3(8) . .
C24 C21 C20 C19 -174.6(5) . .
C15 C16 C17 N2 -0.3(8) . .
C23 C18 C19 C20 -3.9(9) . .
C15 C18 C19 C20 173.7(5) . .
C21 C20 C19 C18 1.3(9) . .
C11 C6 C7 C8 3.8(10) . .
C3 C6 C7 C8 -175.3(6) . .
C6 C7 C8 C9 -1.1(11) . .
C9 C10 C11 C6 -0.2(9) . .
C7 C6 C11 C10 -3.2(9) . .
C3 C6 C11 C10 175.9(5) . .
C19 C18 C23 C22 3.1(10) . .
C15 C18 C23 C22 -174.5(6) . .
C18 C23 C22 C21 0.4(10) . .
C20 C21 C22 C23 -3.1(9) . .
C24 C21 C22 C23 173.8(6) . .
C4 C3 C2 C1 -3.8(11) . .
C6 C3 C2 C1 174.5(6) . .
N1 C1 C2 C3 3.0(12) . .
C20 C21 C24 O3 178.5(5) . .
C22 C21 C24 O3 1.7(8) . .
C20 C21 C24 O4 2.4(8) . .
C22 C21 C24 O4 -174.5(5) . .
C20 C21 C24 Co1 65(2) . .
C22 C21 C24 Co1 -111.5(18) . .
O4 Co1 C24 O3 172.2(5) . .
O2 Co1 C24 O3 -26.4(4) . .
N2 Co1 C24 O3 -172.6(3) 6_567 .
N1 Co1 C24 O3 77.7(3) 5_648 .
O1 Co1 C24 O3 -78.8(3) . .
C12 Co1 C24 O3 -55.1(4) . .
O2 Co1 C24 O4 161.4(2) . .
N2 Co1 C24 O4 15.3(4) 6_567 .
N1 Co1 C24 O4 -94.4(3) 5_648 .
O3 Co1 C24 O4 -172.2(5) . .
O1 Co1 C24 O4 109.0(3) . .
C12 Co1 C24 O4 132.7(3) . .
O4 Co1 C24 C21 -69.3(18) . .
O2 Co1 C24 C21 92.1(19) . .
N2 Co1 C24 C21 -54.1(19) 6_567 .
N1 Co1 C24 C21 -163.7(19) 5_648 .
O3 Co1 C24 C21 119(2) . .
O1 Co1 C24 C21 39.7(19) . .
C12 Co1 C24 C21 63.4(19) . .
O3 C24 O4 Co1 -8.3(6) . .
C21 C24 O4 Co1 167.8(4) . .
O2 Co1 O4 C24 -37.3(5) . .
N2 Co1 O4 C24 -167.6(3) 6_567 .
N1 Co1 O4 C24 91.1(3) 5_648 .
O3 Co1 O4 C24 4.5(3) . .
O1 Co1 O4 C24 -74.2(3) . .
C12 Co1 O4 C24 -61.9(3) . .
O4 C24 O3 Co1 7.6(5) . .
C21 C24 O3 Co1 -168.4(5) . .
O4 Co1 O3 C24 -4.6(3) . .
O2 Co1 O3 C24 159.1(3) . .
N2 Co1 O3 C24 14.8(6) 6_567 .
N1 Co1 O3 C24 -105.4(3) 5_648 .
O1 Co1 O3 C24 100.4(3) . .
C12 Co1 O3 C24 129.8(3) . .
C11 C10 C9 C8 3.0(9) . .
C11 C10 C9 C12 -176.6(5) . .
C7 C8 C9 C10 -2.3(9) . .
C7 C8 C9 C12 177.2(6) . .
C10 C9 C12 O1 8.8(8) . .
C8 C9 C12 O1 -170.7(5) . .
C10 C9 C12 O2 -172.2(5) . .
C8 C9 C12 O2 8.2(7) . .
C10 C9 C12 Co1 -134(4) . .
C8 C9 C12 Co1 47(4) . .
O4 Co1 C12 O1 -24.8(3) . .
O2 Co1 C12 O1 175.4(5) . .
N2 Co1 C12 O1 79.8(3) 6_567 .
N1 Co1 C12 O1 -171.9(3) 5_648 .
O3 Co1 C12 O1 -78.1(3) . .
C24 Co1 C12 O1 -53.6(3) . .
O4 Co1 C12 O2 159.8(3) . .
N2 Co1 C12 O2 -95.6(3) 6_567 .
N1 Co1 C12 O2 12.7(4) 5_648 .
O3 Co1 C12 O2 106.5(3) . .
O1 Co1 C12 O2 -175.4(5) . .
C24 Co1 C12 O2 131.0(3) . .
O4 Co1 C12 C9 119(4) . .
O2 Co1 C12 C9 -41(4) . .
N2 Co1 C12 C9 -136(4) 6_567 .
N1 Co1 C12 C9 -28(4) 5_648 .
O3 Co1 C12 C9 66(4) . .
O1 Co1 C12 C9 144(4) . .
C24 Co1 C12 C9 90(4) . .
O2 C12 O1 Co1 4.4(4) . .
C9 C12 O1 Co1 -176.7(4) . .
O4 Co1 O1 C12 160.6(3) . .
O2 Co1 O1 C12 -2.7(3) . .
N2 Co1 O1 C12 -103.0(3) 6_567 .
N1 Co1 O1 C12 15.4(5) 5_648 .
O3 Co1 O1 C12 101.2(3) . .
C24 Co1 O1 C12 131.1(3) . .
O1 C12 O2 Co1 -4.8(5) . .
C9 C12 O2 Co1 176.2(4) . .
O4 Co1 O2 C12 -40.3(5) . .
N2 Co1 O2 C12 89.4(3) 6_567 .
N1 Co1 O2 C12 -169.6(3) 5_648 .
O3 Co1 O2 C12 -76.6(3) . .
O1 Co1 O2 C12 2.6(3) . .
C24 Co1 O2 C12 -63.3(3) . .
C14 C13 N2 C17 -1.0(8) . .
C14 C13 N2 Co1 178.9(4) . 6_467
C16 C17 N2 C13 1.5(7) . .
C16 C17 N2 Co1 -178.3(4) . 6_467
C4 C5 N1 C1 -2.4(9) . .
C4 C5 N1 Co1 169.3(5) . 5_658
C2 C1 N1 C5 0.2(10) . .
C2 C1 N1 Co1 -170.9(6) . 5_658
